data_7038462
loop_
_publ_author_name
'McKeown, P.'
'Davidson, M. G.'
'Lowe, J. P.'
'Mahon, M. F.'
'Thomas, L. H.'
'Woodman, T. J.'
'Jones, M. D.'

_publ_section_title
;
 Aminopiperidine based complexes for lactide polymerisation.
;
_journal_issue 12
_journal_name_full 'Dalton transactions (Cambridge, England : 2003)'
_journal_page_first 5374
_journal_page_last 5387
_journal_paper_doi 10.1039/c5dt04695e
_journal_volume 45
_journal_year 2016
_chemical_formula_sum 'C30.25 H39 Cl3 Hf0.5 N2 O2'
_chemical_formula_weight 658.23
_space_group_crystal_system triclinic
_space_group_IT_number 2
_space_group_name_Hall '-P 1'
_space_group_name_H-M_alt 'P -1'
_symmetry_space_group_name_Hall '-P 1'
_symmetry_space_group_name_H-M 'P -1'
_atom_sites_solution_hydrogens geom
_atom_sites_solution_primary difmap
_audit_creation_method SHELXL-2014/7
_audit_update_record
;
2015-10-20 deposited with the CCDC.
2016-02-18 downloaded from the CCDC.
;
_cell_angle_alpha 91.0520(10)
_cell_angle_beta 96.1700(10)
_cell_angle_gamma 109.546(2)
_cell_formula_units_Z 4
_cell_length_a 10.3949(2)
_cell_length_b 13.7142(3)
_cell_length_c 22.8673(3)
_cell_measurement_reflns_used 6747
_cell_measurement_temperature 150(2)
_cell_measurement_theta_max 71.8390
_cell_measurement_theta_min 4.7140
_cell_volume 3049.12(11)
_computing_cell_refinement
;
CrysAlisPro, Agilent Technologies,
Version 1.171.37.33 (release 27-03-2014 CrysAlis171 .NET)
(compiled Mar 27 2014,17:12:48)
;
_computing_data_collection
;
CrysAlisPro, Agilent Technologies,
Version 1.171.37.33 (release 27-03-2014 CrysAlis171 .NET)
(compiled Mar 27 2014,17:12:48)
;
_computing_data_reduction
;
CrysAlisPro, Agilent Technologies,
Version 1.171.37.33 (release 27-03-2014 CrysAlis171 .NET)
(compiled Mar 27 2014,17:12:48)
;
_computing_structure_refinement 'SHELXL-2014/7 (Sheldrick, 2014)'
_computing_structure_solution SHELXS
_diffrn_ambient_environment N~2~
_diffrn_ambient_temperature 150(2)
_diffrn_detector 'CCD plate'
_diffrn_detector_area_resol_mean 8.1150
_diffrn_detector_type EosS2
_diffrn_measured_fraction_theta_full 0.998
_diffrn_measured_fraction_theta_max 0.978
_diffrn_measurement_device 'four-circle diffractometer'
_diffrn_measurement_device_type 'SuperNova, Dual, Cu at zero, EosS2'
_diffrn_radiation_monochromator mirror
_diffrn_radiation_probe x-ray
_diffrn_radiation_type 'Cu K\a'
_diffrn_radiation_wavelength 1.54184
_diffrn_reflns_av_R_equivalents 0.0241
_diffrn_reflns_av_unetI/netI 0.0250
_diffrn_reflns_Laue_measured_fraction_full 0.998
_diffrn_reflns_Laue_measured_fraction_max 0.978
_diffrn_reflns_limit_h_max 12
_diffrn_reflns_limit_h_min -12
_diffrn_reflns_limit_k_max 16
_diffrn_reflns_limit_k_min -16
_diffrn_reflns_limit_l_max 28
_diffrn_reflns_limit_l_min -26
_diffrn_reflns_number 22737
_diffrn_reflns_point_group_measured_fraction_full 0.998
_diffrn_reflns_point_group_measured_fraction_max 0.978
_diffrn_reflns_theta_full 67.684
_diffrn_reflns_theta_max 71.988
_diffrn_reflns_theta_min 4.547
_diffrn_source 'sealed X-ray tube'
_diffrn_source_type 'SuperNova (Cu) X-ray Source'
_exptl_absorpt_coefficient_mu 5.958
_exptl_absorpt_correction_T_max 1.00000
_exptl_absorpt_correction_T_min 0.66980
_exptl_absorpt_correction_type multi-scan
_exptl_absorpt_process_details
;
CrysAlisPro, Agilent Technologies,
Version 1.171.37.33 (release 27-03-2014 CrysAlis171 .NET)
(compiled Mar 27 2014,17:12:48)
Empirical absorption correction using spherical harmonics,
 implemented in SCALE3 ABSPACK scaling algorithm.
;
_exptl_crystal_density_diffrn 1.434
_exptl_crystal_description block
_exptl_crystal_F_000 1350
_exptl_crystal_size_max 0.300
_exptl_crystal_size_mid 0.200
_exptl_crystal_size_min 0.200
_refine_diff_density_max 1.025
_refine_diff_density_min -0.992
_refine_diff_density_rms 0.096
_refine_ls_extinction_method none
_refine_ls_goodness_of_fit_ref 1.061
_refine_ls_hydrogen_treatment constr
_refine_ls_matrix_type full
_refine_ls_number_parameters 714
_refine_ls_number_reflns 11721
_refine_ls_number_restraints 0
_refine_ls_restrained_S_all 1.061
_refine_ls_R_factor_all 0.0333
_refine_ls_R_factor_gt 0.0329
_refine_ls_shift/su_max 0.002
_refine_ls_shift/su_mean 0.000
_refine_ls_structure_factor_coef Fsqd
_refine_ls_weighting_details 'w=1/[\s^2^(Fo^2^)+(0.0494P)^2^+4.1506P] where P=(Fo^2^+2Fc^2^)/3'
_refine_ls_weighting_scheme calc
_refine_ls_wR_factor_gt 0.0840
_refine_ls_wR_factor_ref 0.0843
_reflns_Friedel_coverage 0.000
_reflns_number_gt 11576
_reflns_number_total 11721
_reflns_threshold_expression 'I > 2\s(I)'
_cod_data_source_file c5dt04695e2.cif
_cod_data_source_block Hf_1_2
_cod_depositor_comments 'Adding full bibliography for 7038454--7038468.cif.'
_cod_original_cell_volume 3049.12(10)
_cod_original_formula_sum 'C30.25 H39 Cl3 Hf0.50 N2 O2'
_cod_database_code 7038462
_shelx_shelxl_version_number 2014/7
_shelx_space_group_comment
;
The symmetry employed for this shelxl refinement is uniquely defined
by the following loop, which should always be used as a source of
symmetry information in preference to the above space-group names.
They are only intended as comments.
;
_shelx_estimated_absorpt_t_min 0.268
_shelx_estimated_absorpt_t_max 0.382

loop_
_space_group_symop_operation_xyz
'x, y, z'
'-x, -y, -z'

loop_
_atom_site_label
_atom_site_type_symbol
_atom_site_fract_x
_atom_site_fract_y
_atom_site_fract_z
_atom_site_U_iso_or_equiv
_atom_site_adp_type
_atom_site_occupancy
_atom_site_site_symmetry_order
_atom_site_calc_flag
_atom_site_refinement_flags_posn
_atom_site_refinement_flags_adp
_atom_site_refinement_flags_occupancy
_atom_site_disorder_assembly
_atom_site_disorder_group
Hf1 Hf 0.54147(2) 0.84783(2) 0.74455(2) 0.01581(5) Uani 1 1 d . . . . .
Cl1 Cl 0.33743(8) 0.79362(8) 0.90750(4) 0.0443(2) Uani 1 1 d . . . . .
O1 O 0.37068(18) 0.87815(14) 0.71847(8) 0.0193(4) Uani 1 1 d . . . . .
N1 N 0.3854(2) 0.67218(16) 0.71303(9) 0.0182(4) Uani 1 1 d . . . . .
C1 C 0.2529(3) 0.8363(2) 0.68135(11) 0.0184(5) Uani 1 1 d . . . . .
Cl2 Cl 0.70953(8) 0.98069(5) 0.58059(3) 0.03173(15) Uani 1 1 d . . . . .
O2 O 0.60755(19) 0.82788(14) 0.66708(7) 0.0201(4) Uani 1 1 d . . . . .
N2 N 0.4554(3) 0.56393(18) 0.65365(10) 0.0236(5) Uani 1 1 d . . . . .
C2 C 0.2007(3) 0.8963(2) 0.64251(12) 0.0205(5) Uani 1 1 d . . . . .
Cl3 Cl 0.27660(9) 0.72960(7) 0.43609(3) 0.03835(17) Uani 1 1 d . . . . .
O3 O 0.63319(18) 0.99546(14) 0.77275(8) 0.0201(4) Uani 1 1 d . . . . .
N3 N 0.7750(2) 0.85279(17) 0.77307(9) 0.0177(4) Uani 1 1 d . . . . .
C3 C 0.0851(3) 0.8428(2) 0.60302(12) 0.0232(5) Uani 1 1 d . . . . .
H3 H 0.0484 0.8819 0.5764 0.028 Uiso 1 1 calc R U . . .
Cl4 Cl 0.80906(10) 1.00854(9) 1.04217(4) 0.0517(2) Uani 1 1 d . . . . .
O4 O 0.51889(19) 0.77766(15) 0.82173(8) 0.0205(4) Uani 1 1 d . . . . .
N4 N 0.8233(3) 0.73831(19) 0.83945(10) 0.0236(5) Uani 1 1 d . . . . .
C4 C 0.0198(3) 0.7352(2) 0.60015(12) 0.0231(5) Uani 1 1 d . . . . .
Cl5 Cl 0.90434(14) 1.38815(8) 0.70294(5) 0.0646(3) Uani 1 1 d . . . . .
C5 C 0.0709(3) 0.6798(2) 0.64121(12) 0.0216(5) Uani 1 1 d . . . . .
H5 H 0.0271 0.6070 0.6417 0.026 Uiso 1 1 calc R U . . .
Cl6 Cl 1.02190(16) 1.23397(14) 0.66766(6) 0.0822(4) Uani 1 1 d . . . . .
C6 C 0.1857(3) 0.7296(2) 0.68174(11) 0.0202(5) Uani 1 1 d . . . . .
C7 C 0.2655(3) 1.0144(2) 0.64358(12) 0.0225(5) Uani 1 1 d . . . . .
C8 C 0.4185(3) 1.0459(2) 0.63410(14) 0.0277(6) Uani 1 1 d . . . . .
H8A H 0.4706 1.0296 0.6686 0.042 Uiso 1 1 calc R U . . .
H8B H 0.4548 1.1205 0.6287 0.042 Uiso 1 1 calc R U . . .
H8C H 0.4274 1.0076 0.5990 0.042 Uiso 1 1 calc R U . . .
C9 C 0.2511(3) 1.0603(2) 0.70325(13) 0.0266(6) Uani 1 1 d . . . . .
H9A H 0.1534 1.0441 0.7075 0.040 Uiso 1 1 calc R U . . .
H9B H 0.2966 1.1357 0.7053 0.040 Uiso 1 1 calc R U . . .
H9C H 0.2941 1.0304 0.7351 0.040 Uiso 1 1 calc R U . . .
C10 C 0.1952(4) 1.0615(2) 0.59494(15) 0.0346(7) Uani 1 1 d . . . . .
H10A H 0.2018 1.0324 0.5564 0.052 Uiso 1 1 calc R U . . .
H10B H 0.2407 1.1369 0.5970 0.052 Uiso 1 1 calc R U . . .
H10C H 0.0982 1.0454 0.6004 0.052 Uiso 1 1 calc R U . . .
C11 C -0.1029(3) 0.6835(2) 0.55328(13) 0.0269(6) Uani 1 1 d . . . . .
C12 C -0.1384(5) 0.5667(3) 0.5481(2) 0.0557(11) Uani 1 1 d . . . . .
H12A H -0.1563 0.5384 0.5866 0.083 Uiso 1 1 calc R U . . .
H12B H -0.0612 0.5501 0.5348 0.083 Uiso 1 1 calc R U . . .
H12C H -0.2205 0.5362 0.5196 0.083 Uiso 1 1 calc R U . . .
C13 C -0.2280(4) 0.7062(4) 0.5695(2) 0.0607(13) Uani 1 1 d . . . . .
H13A H -0.3045 0.6776 0.5381 0.091 Uiso 1 1 calc R U . . .
H13B H -0.2063 0.7813 0.5745 0.091 Uiso 1 1 calc R U . . .
H13C H -0.2540 0.6744 0.6065 0.091 Uiso 1 1 calc R U . . .
C14 C -0.0700(5) 0.7243(4) 0.49329(18) 0.0737(16) Uani 1 1 d . . . . .
H14A H 0.0142 0.7134 0.4840 0.110 Uiso 1 1 calc R U . . .
H14B H -0.0567 0.7985 0.4940 0.110 Uiso 1 1 calc R U . . .
H14C H -0.1463 0.6873 0.4632 0.110 Uiso 1 1 calc R U . . .
C15 C 0.2444(3) 0.6693(2) 0.72509(12) 0.0210(5) Uani 1 1 d . . . . .
H15A H 0.2502 0.6989 0.7655 0.025 Uiso 1 1 calc R U . . .
H15B H 0.1820 0.5964 0.7228 0.025 Uiso 1 1 calc R U . . .
C16 C 0.4231(3) 0.5914(2) 0.74881(12) 0.0224(5) Uani 1 1 d . . . . .
H16A H 0.5193 0.6196 0.7678 0.027 Uiso 1 1 calc R U . . .
H16B H 0.3614 0.5676 0.7796 0.027 Uiso 1 1 calc R U . . .
C17 C 0.4052(3) 0.5035(2) 0.70412(12) 0.0249(6) Uani 1 1 d . . . . .
H17 H 0.3051 0.4630 0.6944 0.030 Uiso 1 1 calc R U . . .
C18 C 0.4827(4) 0.4301(2) 0.71921(15) 0.0326(7) Uani 1 1 d . . . . .
H18A H 0.4462 0.3895 0.7528 0.039 Uiso 1 1 calc R U . . .
H18B H 0.5813 0.4698 0.7307 0.039 Uiso 1 1 calc R U . . .
C19 C 0.4657(4) 0.3572(2) 0.66532(16) 0.0403(8) Uani 1 1 d . . . . .
H19A H 0.5234 0.3132 0.6735 0.048 Uiso 1 1 calc R U . . .
H19B H 0.3686 0.3112 0.6572 0.048 Uiso 1 1 calc R U . . .
C20 C 0.5078(4) 0.4189(3) 0.61138(16) 0.0404(8) Uani 1 1 d . . . . .
H20A H 0.6080 0.4570 0.6173 0.049 Uiso 1 1 calc R U . . .
H20B H 0.4879 0.3705 0.5763 0.049 Uiso 1 1 calc R U . . .
C21 C 0.4317(3) 0.4957(2) 0.60034(13) 0.0301(6) Uani 1 1 d . . . . .
H21A H 0.4653 0.5376 0.5668 0.036 Uiso 1 1 calc R U . . .
H21B H 0.3320 0.4579 0.5904 0.036 Uiso 1 1 calc R U . . .
C22 C 0.3750(3) 0.63258(19) 0.64950(11) 0.0191(5) Uani 1 1 d . . . . .
H22 H 0.2770 0.5887 0.6373 0.023 Uiso 1 1 calc R U . . .
C23 C 0.4156(3) 0.7133(2) 0.60429(11) 0.0191(5) Uani 1 1 d . . . . .
C24 C 0.3368(3) 0.6922(2) 0.54944(12) 0.0225(5) Uani 1 1 d . . . . .
H24 H 0.2567 0.6323 0.5427 0.027 Uiso 1 1 calc R U . . .
C25 C 0.3754(3) 0.7590(2) 0.50463(12) 0.0255(6) Uani 1 1 d . . . . .
C26 C 0.4896(3) 0.8476(2) 0.51337(12) 0.0264(6) Uani 1 1 d . . . . .
H26 H 0.5150 0.8929 0.4824 0.032 Uiso 1 1 calc R U . . .
C27 C 0.5664(3) 0.8690(2) 0.56849(12) 0.0224(5) Uani 1 1 d . . . . .
C28 C 0.5313(3) 0.8032(2) 0.61439(11) 0.0187(5) Uani 1 1 d . . . . .
C29 C 0.7518(3) 1.06252(19) 0.80052(11) 0.0182(5) Uani 1 1 d . . . . .
C30 C 0.8740(3) 1.0456(2) 0.79225(11) 0.0190(5) Uani 1 1 d . . . . .
C31 C 0.9998(3) 1.1137(2) 0.81847(11) 0.0205(5) Uani 1 1 d . . . . .
H31 H 1.0820 1.1010 0.8125 0.025 Uiso 1 1 calc R U . . .
C32 C 1.0070(3) 1.1997(2) 0.85322(12) 0.0225(5) Uani 1 1 d . . . . .
C33 C 0.8833(3) 1.2130(2) 0.86193(12) 0.0229(5) Uani 1 1 d . . . . .
H33 H 0.8869 1.2707 0.8865 0.027 Uiso 1 1 calc R U . . .
C34 C 0.7544(3) 1.1473(2) 0.83689(12) 0.0212(5) Uani 1 1 d . . . . .
C35 C 0.6244(3) 1.1725(2) 0.84552(13) 0.0261(6) Uani 1 1 d . . . . .
C36 C 0.6520(4) 1.2581(3) 0.8939(2) 0.0529(11) Uani 1 1 d . . . . .
H36A H 0.6893 1.2371 0.9309 0.079 Uiso 1 1 calc R U . . .
H36B H 0.5658 1.2696 0.8994 0.079 Uiso 1 1 calc R U . . .
H36C H 0.7185 1.3222 0.8825 0.079 Uiso 1 1 calc R U . . .
C37 C 0.5742(3) 1.2091(3) 0.78761(16) 0.0374(7) Uani 1 1 d . . . . .
H37A H 0.4893 1.2235 0.7918 0.056 Uiso 1 1 calc R U . . .
H37B H 0.5563 1.1550 0.7562 0.056 Uiso 1 1 calc R U . . .
H37C H 0.6447 1.2724 0.7776 0.056 Uiso 1 1 calc R U . . .
C38 C 0.5101(3) 1.0775(3) 0.86356(16) 0.0356(7) Uani 1 1 d . . . . .
H38A H 0.5455 1.0499 0.8985 0.053 Uiso 1 1 calc R U . . .
H38B H 0.4796 1.0241 0.8311 0.053 Uiso 1 1 calc R U . . .
H38C H 0.4323 1.0980 0.8725 0.053 Uiso 1 1 calc R U . . .
C39 C 1.1435(3) 1.2795(2) 0.88094(14) 0.0290(6) Uani 1 1 d . . . . .
C40 C 1.1530(4) 1.3872(3) 0.8587(2) 0.0618(13) Uani 1 1 d . . . . .
H40A H 1.2401 1.4388 0.8759 0.093 Uiso 1 1 calc R U . . .
H40B H 1.0762 1.4063 0.8704 0.093 Uiso 1 1 calc R U . . .
H40C H 1.1487 1.3848 0.8156 0.093 Uiso 1 1 calc R U . . .
C41 C 1.1490(4) 1.2831(4) 0.94743(18) 0.0549(10) Uani 1 1 d . . . . .
H41A H 1.1388 1.2141 0.9614 0.082 Uiso 1 1 calc R U . . .
H41B H 1.0741 1.3050 0.9589 0.082 Uiso 1 1 calc R U . . .
H41C H 1.2374 1.3326 0.9649 0.082 Uiso 1 1 calc R U . . .
C42 C 1.2672(4) 1.2557(4) 0.8636(2) 0.0576(11) Uani 1 1 d . . . . .
H42A H 1.3517 1.3091 0.8818 0.086 Uiso 1 1 calc R U . . .
H42B H 1.2651 1.2549 0.8207 0.086 Uiso 1 1 calc R U . . .
H42C H 1.2646 1.1878 0.8772 0.086 Uiso 1 1 calc R U . . .
C43 C 0.8681(3) 0.9537(2) 0.75379(11) 0.0196(5) Uani 1 1 d . . . . .
H43A H 0.9620 0.9507 0.7544 0.023 Uiso 1 1 calc R U . . .
H43B H 0.8352 0.9632 0.7127 0.023 Uiso 1 1 calc R U . . .
C44 C 0.8029(3) 0.7650(2) 0.74121(11) 0.0213(5) Uani 1 1 d . . . . .
H44A H 0.7160 0.7085 0.7272 0.026 Uiso 1 1 calc R U . . .
H44B H 0.8534 0.7901 0.7071 0.026 Uiso 1 1 calc R U . . .
C45 C 0.8898(3) 0.7283(2) 0.78725(12) 0.0238(5) Uani 1 1 d . . . . .
H45 H 0.9863 0.7781 0.7921 0.029 Uiso 1 1 calc R U . . .
C46 C 0.8911(3) 0.6192(2) 0.77862(14) 0.0312(6) Uani 1 1 d . . . . .
H46A H 0.9367 0.6136 0.7435 0.037 Uiso 1 1 calc R U . . .
H46B H 0.7957 0.5698 0.7723 0.037 Uiso 1 1 calc R U . . .
C47 C 0.9685(4) 0.5930(3) 0.83323(16) 0.0412(8) Uani 1 1 d . . . . .
H47A H 0.9620 0.5194 0.8295 0.049 Uiso 1 1 calc R U . . .
H47B H 1.0669 0.6364 0.8364 0.049 Uiso 1 1 calc R U . . .
C48 C 0.9089(5) 0.6119(3) 0.88857(17) 0.0463(9) Uani 1 1 d . . . . .
H48A H 0.8155 0.5605 0.8882 0.056 Uiso 1 1 calc R U . . .
H48B H 0.9668 0.6018 0.9236 0.056 Uiso 1 1 calc R U . . .
C49 C 0.9012(4) 0.7203(3) 0.89323(14) 0.0350(7) Uani 1 1 d . . . . .
H49A H 0.8553 0.7279 0.9280 0.042 Uiso 1 1 calc R U . . .
H49B H 0.9951 0.7721 0.8984 0.042 Uiso 1 1 calc R U . . .
C50 C 0.8195(3) 0.8435(2) 0.83770(11) 0.0198(5) Uani 1 1 d . . . . .
H50 H 0.9156 0.8926 0.8478 0.024 Uiso 1 1 calc R U . . .
C51 C 0.7320(3) 0.8657(2) 0.88154(11) 0.0204(5) Uani 1 1 d . . . . .
C52 C 0.7988(3) 0.9223(2) 0.93366(12) 0.0257(6) Uani 1 1 d . . . . .
H52 H 0.8963 0.9516 0.9391 0.031 Uiso 1 1 calc R U . . .
C53 C 0.7238(3) 0.9362(3) 0.97755(13) 0.0310(6) Uani 1 1 d . . . . .
C54 C 0.5821(3) 0.8952(3) 0.97091(13) 0.0327(7) Uani 1 1 d . . . . .
H54 H 0.5314 0.9039 1.0016 0.039 Uiso 1 1 calc R U . . .
C55 C 0.5159(3) 0.8411(2) 0.91858(13) 0.0274(6) Uani 1 1 d . . . . .
C56 C 0.5879(3) 0.8263(2) 0.87274(11) 0.0207(5) Uani 1 1 d . . . . .
C68 C 0.8947(4) 1.2577(3) 0.70367(15) 0.0376(7) Uani 1 1 d . . . . .
H68A H 0.9037 1.2383 0.7450 0.045 Uiso 1 1 calc R U . . .
H68B H 0.8032 1.2133 0.6844 0.045 Uiso 1 1 calc R U . . .
C61 C 0.4892(6) 0.4739(5) 0.0385(2) 0.0385(16) Uani 0.5 1 d G . P A -1
C62 C 0.4288(6) 0.5484(5) 0.0250(3) 0.047(3) Uani 0.5 1 d G . P A -1
H62 H 0.3797 0.5688 0.0528 0.056 Uiso 0.5 1 calc R U P A -1
C63 C 0.4403(9) 0.5929(5) -0.0291(4) 0.077(4) Uani 0.5 1 d G . P A -1
H63 H 0.3990 0.6438 -0.0383 0.092 Uiso 0.5 1 calc R U P A -1
C64 C 0.5121(11) 0.5630(7) -0.0698(2) 0.090(6) Uani 0.5 1 d G . P A -1
H64 H 0.5200 0.5934 -0.1068 0.108 Uiso 0.5 1 calc R U P A -1
C65 C 0.5725(8) 0.4885(7) -0.0563(3) 0.079(4) Uani 0.5 1 d G . P A -1
H65 H 0.6216 0.4680 -0.0841 0.095 Uiso 0.5 1 calc R U P A -1
C66 C 0.5611(6) 0.4439(5) -0.0022(4) 0.050(4) Uani 0.5 1 d G . P A -1
H66 H 0.6023 0.3930 0.0070 0.060 Uiso 0.5 1 calc R U P A -1
C67 C 0.4754(13) 0.4255(9) 0.0950(6) 0.064(3) Uani 0.5 1 d . . P A -1
H67A H 0.5573 0.4071 0.1072 0.096 Uiso 0.5 1 calc R U P A -1
H67B H 0.3938 0.3628 0.0909 0.096 Uiso 0.5 1 calc R U P A -1
H67C H 0.4659 0.4742 0.1247 0.096 Uiso 0.5 1 calc R U P A -1

loop_
_atom_site_aniso_label
_atom_site_aniso_U_11
_atom_site_aniso_U_22
_atom_site_aniso_U_33
_atom_site_aniso_U_23
_atom_site_aniso_U_13
_atom_site_aniso_U_12
Hf1 0.01715(7) 0.01488(7) 0.01400(7) 0.00036(4) 0.00047(5) 0.00404(5)
Cl1 0.0248(3) 0.0701(6) 0.0365(4) -0.0027(4) 0.0096(3) 0.0126(4)
O1 0.0167(8) 0.0178(9) 0.0220(9) 0.0013(7) -0.0019(7) 0.0055(7)
N1 0.0234(11) 0.0170(10) 0.0140(10) 0.0037(8) 0.0001(8) 0.0072(9)
C1 0.0154(11) 0.0216(12) 0.0172(12) -0.0004(9) 0.0000(9) 0.0057(10)
Cl2 0.0342(4) 0.0254(3) 0.0288(3) 0.0054(3) 0.0083(3) -0.0003(3)
O2 0.0228(9) 0.0232(9) 0.0121(8) 0.0008(7) 0.0024(7) 0.0047(7)
N2 0.0322(12) 0.0175(11) 0.0224(11) 0.0025(9) 0.0007(9) 0.0107(10)
C2 0.0223(13) 0.0187(12) 0.0205(12) 0.0001(10) 0.0032(10) 0.0067(10)
Cl3 0.0466(4) 0.0462(4) 0.0175(3) 0.0030(3) -0.0073(3) 0.0129(3)
O3 0.0178(9) 0.0156(8) 0.0243(9) -0.0023(7) -0.0009(7) 0.0034(7)
N3 0.0225(11) 0.0167(10) 0.0143(10) -0.0008(8) 0.0022(8) 0.0070(8)
C3 0.0241(13) 0.0246(13) 0.0219(13) -0.0003(10) -0.0020(10) 0.0111(11)
Cl4 0.0461(5) 0.0723(6) 0.0305(4) -0.0279(4) -0.0005(3) 0.0150(4)
O4 0.0231(9) 0.0232(9) 0.0124(8) 0.0033(7) 0.0025(7) 0.0039(7)
N4 0.0319(12) 0.0247(12) 0.0200(11) 0.0033(9) 0.0043(9) 0.0165(10)
C4 0.0202(13) 0.0250(13) 0.0231(13) -0.0040(10) 0.0000(10) 0.0073(11)
Cl5 0.0972(9) 0.0330(5) 0.0583(6) 0.0038(4) -0.0081(6) 0.0203(5)
C5 0.0197(12) 0.0182(12) 0.0246(13) -0.0011(10) 0.0040(10) 0.0032(10)
Cl6 0.0891(9) 0.1173(12) 0.0681(7) 0.0224(7) 0.0354(7) 0.0631(9)
C6 0.0206(12) 0.0207(13) 0.0198(12) 0.0019(10) 0.0040(10) 0.0071(10)
C7 0.0257(13) 0.0184(13) 0.0247(13) 0.0025(10) 0.0017(10) 0.0095(11)
C8 0.0317(15) 0.0198(13) 0.0335(15) 0.0068(11) 0.0136(12) 0.0081(11)
C9 0.0266(14) 0.0216(13) 0.0314(15) -0.0012(11) 0.0070(11) 0.0070(11)
C10 0.0449(18) 0.0221(14) 0.0361(17) 0.0032(12) -0.0060(14) 0.0138(13)
C11 0.0219(13) 0.0299(15) 0.0264(14) -0.0049(11) -0.0046(11) 0.0080(11)
C12 0.056(2) 0.041(2) 0.063(3) -0.0216(19) -0.028(2) 0.0193(18)
C13 0.0306(18) 0.079(3) 0.069(3) -0.037(2) -0.0128(18) 0.0210(19)
C14 0.066(3) 0.084(4) 0.033(2) 0.002(2) -0.0150(19) -0.018(3)
C15 0.0206(12) 0.0182(12) 0.0212(12) 0.0030(10) 0.0035(10) 0.0021(10)
C16 0.0279(14) 0.0175(12) 0.0210(13) 0.0052(10) -0.0014(10) 0.0075(10)
C17 0.0304(14) 0.0172(12) 0.0261(14) 0.0053(11) 0.0014(11) 0.0070(11)
C18 0.0397(17) 0.0214(14) 0.0377(17) 0.0069(12) -0.0011(13) 0.0131(13)
C19 0.053(2) 0.0209(14) 0.049(2) 0.0019(14) 0.0014(16) 0.0179(14)
C20 0.055(2) 0.0309(16) 0.0430(19) -0.0034(14) 0.0047(16) 0.0248(16)
C21 0.0386(16) 0.0235(14) 0.0284(15) -0.0033(11) -0.0003(12) 0.0126(12)
C22 0.0229(12) 0.0145(11) 0.0174(12) -0.0008(9) -0.0005(9) 0.0041(10)
C23 0.0239(13) 0.0183(12) 0.0166(12) 0.0006(9) 0.0015(10) 0.0096(10)
C24 0.0265(13) 0.0210(13) 0.0190(12) -0.0019(10) -0.0003(10) 0.0078(11)
C25 0.0327(15) 0.0315(15) 0.0133(12) -0.0014(10) -0.0031(10) 0.0144(12)
C26 0.0367(15) 0.0284(14) 0.0181(13) 0.0074(11) 0.0062(11) 0.0150(12)
C27 0.0260(13) 0.0199(13) 0.0218(13) 0.0017(10) 0.0055(10) 0.0076(11)
C28 0.0256(13) 0.0185(12) 0.0139(11) 0.0005(9) 0.0027(9) 0.0099(10)
C29 0.0177(12) 0.0149(11) 0.0192(12) 0.0008(9) 0.0006(9) 0.0025(9)
C30 0.0215(12) 0.0179(12) 0.0174(12) 0.0036(9) 0.0040(9) 0.0059(10)
C31 0.0192(12) 0.0213(13) 0.0216(12) 0.0036(10) 0.0040(10) 0.0070(10)
C32 0.0216(13) 0.0219(13) 0.0214(13) 0.0006(10) -0.0015(10) 0.0052(11)
C33 0.0256(13) 0.0211(13) 0.0208(13) -0.0033(10) -0.0017(10) 0.0079(11)
C34 0.0231(13) 0.0213(13) 0.0203(12) 0.0014(10) 0.0029(10) 0.0090(10)
C35 0.0223(13) 0.0219(13) 0.0337(15) -0.0073(11) 0.0014(11) 0.0081(11)
C36 0.0312(17) 0.055(2) 0.072(3) -0.039(2) 0.0012(17) 0.0175(17)
C37 0.0317(16) 0.0339(17) 0.052(2) 0.0083(15) 0.0039(14) 0.0188(14)
C38 0.0288(15) 0.0354(17) 0.0469(19) 0.0025(14) 0.0170(14) 0.0129(13)
C39 0.0215(14) 0.0247(14) 0.0359(16) -0.0050(12) -0.0044(11) 0.0039(11)
C40 0.042(2) 0.0322(19) 0.096(4) 0.009(2) -0.018(2) -0.0007(16)
C41 0.049(2) 0.062(3) 0.043(2) -0.0124(19) -0.0139(17) 0.011(2)
C42 0.0265(17) 0.055(2) 0.082(3) -0.024(2) -0.0048(18) 0.0057(16)
C43 0.0175(12) 0.0200(12) 0.0201(12) 0.0002(10) 0.0047(9) 0.0042(10)
C44 0.0264(13) 0.0209(12) 0.0191(12) -0.0024(10) 0.0039(10) 0.0111(11)
C45 0.0253(13) 0.0254(14) 0.0227(13) -0.0007(10) 0.0044(10) 0.0111(11)
C46 0.0327(15) 0.0282(15) 0.0368(16) 0.0003(12) 0.0057(13) 0.0155(13)
C47 0.049(2) 0.0414(19) 0.0442(19) 0.0072(15) 0.0055(16) 0.0299(17)
C48 0.063(2) 0.050(2) 0.0407(19) 0.0191(16) 0.0105(17) 0.037(2)
C49 0.0467(19) 0.0437(19) 0.0239(14) 0.0055(13) 0.0035(13) 0.0273(16)
C50 0.0223(12) 0.0222(13) 0.0160(12) -0.0005(10) 0.0014(10) 0.0095(10)
C51 0.0253(13) 0.0208(12) 0.0168(12) 0.0014(10) 0.0034(10) 0.0098(10)
C52 0.0259(14) 0.0296(14) 0.0211(13) -0.0028(11) -0.0004(11) 0.0101(11)
C53 0.0346(16) 0.0372(17) 0.0202(14) -0.0090(12) -0.0003(12) 0.0128(13)
C54 0.0352(16) 0.0442(18) 0.0238(14) -0.0021(13) 0.0091(12) 0.0187(14)
C55 0.0245(14) 0.0364(16) 0.0221(14) 0.0024(12) 0.0056(11) 0.0105(12)
C56 0.0271(13) 0.0216(12) 0.0137(11) 0.0018(9) 0.0011(10) 0.0093(11)
C68 0.0459(19) 0.0339(17) 0.0317(16) 0.0081(13) 0.0036(14) 0.0117(15)
C61 0.032(3) 0.021(3) 0.049(4) 0.000(3) -0.010(3) -0.005(3)
C62 0.058(6) 0.033(5) 0.042(7) -0.009(4) 0.001(4) 0.008(4)
C63 0.089(8) 0.046(6) 0.073(8) 0.019(5) -0.030(7) 0.004(5)
C64 0.110(11) 0.066(8) 0.034(6) 0.009(7) -0.007(7) -0.045(8)
C65 0.089(8) 0.047(6) 0.085(9) -0.018(6) 0.039(7) -0.006(6)
C66 0.036(4) 0.036(5) 0.078(11) -0.016(6) 0.016(5) 0.011(4)
C67 0.054(5) 0.043(5) 0.077(9) 0.012(6) 0.004(6) -0.006(4)

loop_
_atom_type_symbol
_atom_type_description
_atom_type_scat_dispersion_real
_atom_type_scat_dispersion_imag
_atom_type_scat_source
C C 0.0181 0.0091 'International Tables Vol C Tables 4.2.6.8 and 6.1.1.4'
H H 0.0000 0.0000 'International Tables Vol C Tables 4.2.6.8 and 6.1.1.4'
Cl Cl 0.3639 0.7018 'International Tables Vol C Tables 4.2.6.8 and 6.1.1.4'
Hf Hf -6.1794 4.9776 'International Tables Vol C Tables 4.2.6.8 and 6.1.1.4'
N N 0.0311 0.0180 'International Tables Vol C Tables 4.2.6.8 and 6.1.1.4'
O O 0.0492 0.0322 'International Tables Vol C Tables 4.2.6.8 and 6.1.1.4'

loop_
_geom_angle_atom_site_label_1
_geom_angle_atom_site_label_2
_geom_angle_atom_site_label_3
_geom_angle
O3 Hf1 O1 89.48(7)
O3 Hf1 O2 107.69(8)
O1 Hf1 O2 101.79(7)
O3 Hf1 O4 101.29(8)
O1 Hf1 O4 108.51(8)
O2 Hf1 O4 137.86(8)
O3 Hf1 N3 78.67(7)
O1 Hf1 N3 166.81(8)
O2 Hf1 N3 76.73(7)
O4 Hf1 N3 79.81(7)
O3 Hf1 N1 168.40(8)
O1 Hf1 N1 80.08(7)
O2 Hf1 N1 79.64(7)
O4 Hf1 N1 77.56(7)
N3 Hf1 N1 112.20(7)
C1 O1 Hf1 138.85(16)
C15 N1 C16 108.4(2)
C15 N1 C22 108.1(2)
C16 N1 C22 103.72(19)
C15 N1 Hf1 105.94(15)
C16 N1 Hf1 111.28(15)
C22 N1 Hf1 119.08(15)
O1 C1 C6 117.4(2)
O1 C1 C2 122.2(2)
C6 C1 C2 120.5(2)
C28 O2 Hf1 126.63(16)
C22 N2 C21 113.0(2)
C22 N2 C17 102.0(2)
C21 N2 C17 110.9(2)
C3 C2 C1 116.7(2)
C3 C2 C7 121.2(2)
C1 C2 C7 122.1(2)
C29 O3 Hf1 142.67(17)
C43 N3 C44 108.13(19)
C43 N3 C50 108.5(2)
C44 N3 C50 104.27(19)
C43 N3 Hf1 106.55(15)
C44 N3 Hf1 110.72(15)
C50 N3 Hf1 118.37(15)
C2 C3 C4 124.2(3)
C56 O4 Hf1 121.71(16)
C50 N4 C45 103.1(2)
C50 N4 C49 113.5(2)
C45 N4 C49 110.9(2)
C5 C4 C3 117.1(2)
C5 C4 C11 122.9(3)
C3 C4 C11 120.1(3)
C4 C5 C6 121.0(2)
C5 C6 C1 120.5(2)
C5 C6 C15 121.2(2)
C1 C6 C15 118.3(2)
C2 C7 C9 108.7(2)
C2 C7 C10 112.3(2)
C9 C7 C10 108.0(2)
C2 C7 C8 110.4(2)
C9 C7 C8 110.3(2)
C10 C7 C8 107.1(2)
C13 C11 C12 108.0(3)
C13 C11 C14 109.6(4)
C12 C11 C14 107.6(3)
C13 C11 C4 109.5(3)
C12 C11 C4 112.0(3)
C14 C11 C4 110.1(3)
N1 C15 C6 111.8(2)
C17 C16 N1 104.4(2)
N2 C17 C18 111.3(2)
N2 C17 C16 99.6(2)
C18 C17 C16 117.5(2)
C17 C18 C19 108.9(3)
C20 C19 C18 110.6(3)
C21 C20 C19 111.7(3)
N2 C21 C20 109.1(3)
N2 C22 C23 114.0(2)
N2 C22 N1 103.3(2)
C23 C22 N1 117.0(2)
C24 C23 C28 119.7(2)
C24 C23 C22 117.2(2)
C28 C23 C22 123.0(2)
C25 C24 C23 119.9(3)
C26 C25 C24 121.5(3)
C26 C25 Cl3 119.6(2)
C24 C25 Cl3 118.9(2)
C25 C26 C27 118.3(3)
C26 C27 C28 121.7(3)
C26 C27 Cl2 119.1(2)
C28 C27 Cl2 119.2(2)
O2 C28 C27 119.6(2)
O2 C28 C23 121.6(2)
C27 C28 C23 118.9(2)
O3 C29 C30 117.9(2)
O3 C29 C34 121.8(2)
C30 C29 C34 120.3(2)
C31 C30 C29 120.5(2)
C31 C30 C43 120.4(2)
C29 C30 C43 119.1(2)
C32 C31 C30 121.0(2)
C31 C32 C33 117.2(2)
C31 C32 C39 123.0(3)
C33 C32 C39 119.9(2)
C32 C33 C34 124.3(3)
C33 C34 C29 116.7(2)
C33 C34 C35 120.5(2)
C29 C34 C35 122.6(2)
C37 C35 C36 108.7(3)
C37 C35 C34 108.2(2)
C36 C35 C34 112.0(2)
C37 C35 C38 109.6(3)
C36 C35 C38 106.7(3)
C34 C35 C38 111.7(2)
C41 C39 C42 109.3(3)
C41 C39 C32 109.8(3)
C42 C39 C32 112.3(3)
C41 C39 C40 109.4(3)
C42 C39 C40 107.3(3)
C32 C39 C40 108.7(3)
C30 C43 N3 112.9(2)
C45 C44 N3 104.3(2)
N4 C45 C46 110.6(2)
N4 C45 C44 99.8(2)
C46 C45 C44 117.5(2)
C45 C46 C47 109.1(3)
C48 C47 C46 110.7(3)
C49 C48 C47 112.1(3)
N4 C49 C48 109.4(3)
N4 C50 C51 112.7(2)
N4 C50 N3 103.5(2)
C51 C50 N3 116.4(2)
C52 C51 C56 119.6(2)
C52 C51 C50 117.9(2)
C56 C51 C50 122.4(2)
C53 C52 C51 120.2(3)
C54 C53 C52 121.3(3)
C54 C53 Cl4 119.1(2)
C52 C53 Cl4 119.6(2)
C53 C54 C55 118.3(3)
C54 C55 C56 122.2(3)
C54 C55 Cl1 119.4(2)
C56 C55 Cl1 118.4(2)
O4 C56 C55 119.9(3)
O4 C56 C51 121.8(2)
C55 C56 C51 118.3(2)
Cl6 C68 Cl5 112.6(2)
C62 C61 C66 120.0
C62 C61 C67 120.2(8)
C66 C61 C67 119.8(8)
C61 C62 C63 120.0
C64 C63 C62 120.0
C65 C64 C63 120.0
C64 C65 C66 120.0
C65 C66 C61 120.0

loop_
_geom_bond_atom_site_label_1
_geom_bond_atom_site_label_2
_geom_bond_distance
Hf1 O3 1.9880(18)
Hf1 O1 1.9890(18)
Hf1 O2 2.0136(17)
Hf1 O4 2.0238(17)
Hf1 N3 2.423(2)
Hf1 N1 2.455(2)
Cl1 C55 1.736(3)
O1 C1 1.355(3)
N1 C15 1.508(3)
N1 C16 1.519(3)
N1 C22 1.522(3)
C1 C6 1.396(4)
C1 C2 1.408(4)
Cl2 C27 1.734(3)
O2 C28 1.340(3)
N2 C22 1.452(3)
N2 C21 1.470(4)
N2 C17 1.472(4)
C2 C3 1.397(4)
C2 C7 1.531(4)
Cl3 C25 1.740(3)
O3 C29 1.350(3)
N3 C43 1.505(3)
N3 C44 1.520(3)
N3 C50 1.521(3)
C3 C4 1.400(4)
Cl4 C53 1.740(3)
O4 C56 1.338(3)
N4 C50 1.457(3)
N4 C45 1.468(3)
N4 C49 1.469(4)
C4 C5 1.389(4)
C4 C11 1.533(4)
Cl5 C68 1.759(4)
C5 C6 1.393(4)
Cl6 C68 1.745(4)
C6 C15 1.508(4)
C7 C9 1.535(4)
C7 C10 1.535(4)
C7 C8 1.543(4)
C11 C13 1.515(5)
C11 C12 1.518(5)
C11 C14 1.521(5)
C16 C17 1.515(4)
C17 C18 1.508(4)
C18 C19 1.530(5)
C19 C20 1.528(5)
C20 C21 1.525(4)
C22 C23 1.515(4)
C23 C24 1.391(4)
C23 C28 1.400(4)
C24 C25 1.388(4)
C25 C26 1.379(4)
C26 C27 1.388(4)
C27 C28 1.395(4)
C29 C30 1.396(4)
C29 C34 1.408(4)
C30 C31 1.391(4)
C30 C43 1.503(4)
C31 C32 1.387(4)
C32 C33 1.392(4)
C32 C39 1.534(4)
C33 C34 1.395(4)
C34 C35 1.533(4)
C35 C37 1.527(5)
C35 C36 1.531(4)
C35 C38 1.539(4)
C39 C41 1.515(5)
C39 C42 1.517(5)
C39 C40 1.547(5)
C44 C45 1.516(4)
C45 C46 1.510(4)
C46 C47 1.526(5)
C47 C48 1.522(5)
C48 C49 1.518(5)
C50 C51 1.515(3)
C51 C52 1.390(4)
C51 C56 1.402(4)
C52 C53 1.383(4)
C53 C54 1.379(5)
C54 C55 1.380(4)
C55 C56 1.401(4)
C61 C62 1.3900
C61 C66 1.3900
C61 C67 1.461(14)
C62 C63 1.3900
C63 C64 1.3900
C64 C65 1.3900
C65 C66 1.3900
